data_2209661
loop_
_publ_author_name
'Zora, Metin'
'Turgut, G\"unseli'
'Odaba\,so\(glu, Mustafa'
'B\"uy\"ukg\"ung\"or, Orhan'

_publ_section_title
;
 2-Pyridiniohydrazinium dichloride
;
_journal_coeditor_code SJ2084
_journal_issue 7
_journal_name_full 'Acta Crystallographica Section E'
_journal_page_first o2677
_journal_page_last o2679
_journal_paper_doi 10.1107/S1600536806020502
_journal_volume 62
_journal_year 2006
_chemical_formula_iupac 'C5 H9 N3 2+ , 2Cl -'
_chemical_formula_moiety 'C5 H9 N3 2+ , 2Cl -'
_chemical_formula_sum 'C5 H9 Cl2 N3'
_chemical_formula_weight 182.05
_chemical_name_systematic
;
2-Pyridiniohydrazinium chloride
;
_space_group_IT_number 14
_symmetry_cell_setting monoclinic
_symmetry_space_group_name_Hall '-P 2yn'
_symmetry_space_group_name_H-M 'P 1 21/n 1'
_atom_sites_solution_hydrogens geom
_atom_sites_solution_primary direct
_atom_sites_solution_secondary difmap
_audit_creation_method SHELXL97
_cell_angle_alpha 90.00
_cell_angle_beta 93.179(12)
_cell_angle_gamma 90.00
_cell_formula_units_Z 4
_cell_length_a 7.3787(11)
_cell_length_b 8.5682(9)
_cell_length_c 12.637(2)
_cell_measurement_reflns_used 8773
_cell_measurement_temperature 296(2)
_cell_measurement_theta_max 27.94
_cell_measurement_theta_min 2.38
_cell_volume 797.71(19)
_computing_cell_refinement X-AREA
_computing_data_collection 'X-AREA (Stoe & Cie, 2002)'
_computing_data_reduction 'X-RED32 (Stoe & Cie, 2002)'
_computing_molecular_graphics 'ORTEP-3 for Windows (Farrugia, 1997)'
_computing_publication_material 'WinGX (Farrugia, 1999)'
_computing_structure_refinement 'SHELXL97 (Sheldrick, 1997)'
_computing_structure_solution 'SHELXS97 (Sheldrick, 1997)'
_diffrn_ambient_temperature 296(2)
_diffrn_detector_area_resol_mean 6.67
_diffrn_measured_fraction_theta_full 0.996
_diffrn_measured_fraction_theta_max 0.996
_diffrn_measurement_device_type 'Stoe IPDS II'
_diffrn_measurement_method 'rotation \w'
_diffrn_radiation_monochromator graphite
_diffrn_radiation_source 'fine-focus sealed tube'
_diffrn_radiation_type MoK\a
_diffrn_radiation_wavelength 0.71073
_diffrn_reflns_av_R_equivalents 0.0240
_diffrn_reflns_av_sigmaI/netI 0.0223
_diffrn_reflns_limit_h_max 9
_diffrn_reflns_limit_h_min -8
_diffrn_reflns_limit_k_max 10
_diffrn_reflns_limit_k_min -10
_diffrn_reflns_limit_l_max 15
_diffrn_reflns_limit_l_min -15
_diffrn_reflns_number 4066
_diffrn_reflns_theta_full 26.00
_diffrn_reflns_theta_max 26.00
_diffrn_reflns_theta_min 2.87
_diffrn_standards_decay_% <2
_diffrn_standards_number 0
_exptl_absorpt_coefficient_mu 0.741
_exptl_absorpt_correction_T_max 0.8263
_exptl_absorpt_correction_T_min 0.6840
_exptl_absorpt_correction_type integration
_exptl_absorpt_process_details '(X-RED32; Stoe & Cie, 2002)'
_exptl_crystal_colour brown
_exptl_crystal_density_diffrn 1.516
_exptl_crystal_density_method 'not measured'
_exptl_crystal_description plate
_exptl_crystal_F_000 376
_exptl_crystal_size_max 0.580
_exptl_crystal_size_mid 0.470
_exptl_crystal_size_min 0.310
_refine_diff_density_max 0.218
_refine_diff_density_min -0.199
_refine_ls_extinction_method none
_refine_ls_goodness_of_fit_ref 1.048
_refine_ls_hydrogen_treatment mixed
_refine_ls_matrix_type full
_refine_ls_number_parameters 95
_refine_ls_number_reflns 1564
_refine_ls_number_restraints 0
_refine_ls_restrained_S_all 1.048
_refine_ls_R_factor_all 0.0311
_refine_ls_R_factor_gt 0.0260
_refine_ls_shift/su_max 0.000
_refine_ls_shift/su_mean 0.000
_refine_ls_structure_factor_coef Fsqd
_refine_ls_weighting_details 'calc w = 1/[\s^2^(Fo^2^)+(0.0349P)^2^+0.2627P] where P=(Fo^2^+2Fc^2^)/3'
_refine_ls_weighting_scheme calc
_refine_ls_wR_factor_gt 0.0660
_refine_ls_wR_factor_ref 0.0679
_reflns_number_gt 1388
_reflns_number_total 1564
_reflns_threshold_expression I>2\s(I)
_cod_data_source_file sj2084.cif
_cod_data_source_block I
_cod_original_cell_volume 797.70(19)
_cod_original_sg_symbol_H-M 'P 21/n'
_cod_database_code 2209661
_cod_database_fobs_code 2209661

loop_
_symmetry_equiv_pos_as_xyz
'x, y, z'
'-x+1/2, y+1/2, -z+1/2'
'-x, -y, -z'
'x-1/2, -y-1/2, z-1/2'

loop_
_atom_site_type_symbol
_atom_site_label
_atom_site_fract_x
_atom_site_fract_y
_atom_site_fract_z
_atom_site_U_iso_or_equiv
_atom_site_adp_type
_atom_site_calc_flag
_atom_site_refinement_flags
_atom_site_occupancy
C C1 0.60144(19) 0.52183(17) 0.66215(11) 0.0286(3) Uani d . 1
C C2 0.5538(2) 0.67694(17) 0.67555(12) 0.0302(3) Uani d . 1
H H2 0.4903 0.7073 0.7337 0.036 Uiso calc R 1
C C3 0.6015(2) 0.78465(19) 0.60203(12) 0.0351(3) Uani d . 1
H H3 0.5678 0.8885 0.6095 0.042 Uiso calc R 1
C C4 0.6998(2) 0.7402(2) 0.51635(13) 0.0420(4) Uani d . 1
H H4 0.7327 0.8132 0.4665 0.050 Uiso calc R 1
C C5 0.7465(2) 0.5885(2) 0.50712(13) 0.0419(4) Uani d . 1
H H5 0.8142 0.5567 0.4510 0.050 Uiso calc R 1
N N1 0.69561(17) 0.48306(16) 0.57857(10) 0.0348(3) Uani d . 1
H H1 0.7248 0.3869 0.5702 0.042 Uiso calc R 1
N N2 0.5649(2) 0.40280(17) 0.72846(12) 0.0393(3) Uani d . 1
N N3 0.45364(19) 0.43148(16) 0.81355(11) 0.0380(3) Uani d . 1
H H3A 0.4412 0.3440 0.8504 0.057 Uiso calc R 1
H H3B 0.3451 0.4640 0.7884 0.057 Uiso calc R 1
H H3C 0.5044 0.5046 0.8555 0.057 Uiso calc R 1
Cl Cl2 0.08968(5) 0.57196(5) 0.73078(3) 0.03771(13) Uani d . 1
Cl Cl1 0.81741(6) 0.15165(5) 0.54009(3) 0.04181(14) Uani d . 1
H H2A 0.566(3) 0.310(3) 0.7086(18) 0.059(7) Uiso d . 1

loop_
_atom_site_aniso_label
_atom_site_aniso_U_11
_atom_site_aniso_U_22
_atom_site_aniso_U_33
_atom_site_aniso_U_12
_atom_site_aniso_U_13
_atom_site_aniso_U_23
C1 0.0270(7) 0.0267(7) 0.0315(7) 0.0003(6) -0.0041(6) -0.0023(6)
C2 0.0325(8) 0.0264(7) 0.0322(7) -0.0002(6) 0.0053(6) -0.0029(6)
C3 0.0385(8) 0.0273(8) 0.0394(8) -0.0019(7) 0.0011(6) 0.0007(6)
C4 0.0442(9) 0.0467(10) 0.0355(8) -0.0084(8) 0.0059(7) 0.0053(7)
C5 0.0361(9) 0.0576(11) 0.0327(8) -0.0007(8) 0.0072(7) -0.0086(7)
N1 0.0341(7) 0.0320(7) 0.0380(7) 0.0059(6) -0.0003(5) -0.0099(6)
N2 0.0499(9) 0.0233(7) 0.0449(8) 0.0011(6) 0.0055(6) 0.0012(6)
N3 0.0398(7) 0.0367(7) 0.0374(7) -0.0058(6) 0.0000(6) 0.0095(6)
Cl2 0.0408(2) 0.0320(2) 0.0407(2) 0.00518(16) 0.00586(16) 0.00246(15)
Cl1 0.0522(3) 0.0321(2) 0.0412(2) 0.01060(18) 0.00353(17) -0.00033(16)

loop_
_atom_type_symbol
_atom_type_description
_atom_type_scat_dispersion_real
_atom_type_scat_dispersion_imag
_atom_type_scat_source
C C 0.0033 0.0016 'International Tables Vol C Tables 4.2.6.8 and 6.1.1.4'
H H 0.0000 0.0000 'International Tables Vol C Tables 4.2.6.8 and 6.1.1.4'
N N 0.0061 0.0033 'International Tables Vol C Tables 4.2.6.8 and 6.1.1.4'
Cl Cl 0.1484 0.1585 'International Tables Vol C Tables 4.2.6.8 and 6.1.1.4'

loop_
_geom_angle_atom_site_label_1
_geom_angle_atom_site_label_2
_geom_angle_atom_site_label_3
_geom_angle
_geom_angle_publ_flag
N1 C1 N2 115.51(14) y
N1 C1 C2 118.71(14) y
N2 C1 C2 125.76(14) y
C3 C2 C1 119.10(14) ?
C3 C2 H2 120.4 ?
C1 C2 H2 120.4 ?
C2 C3 C4 120.59(15) ?
C2 C3 H3 119.7 ?
C4 C3 H3 119.7 ?
C5 C4 C3 118.52(16) ?
C5 C4 H4 120.7 ?
C3 C4 H4 120.7 ?
N1 C5 C4 120.38(15) ?
N1 C5 H5 119.8 ?
C4 C5 H5 119.8 ?
C1 N1 C5 122.67(14) ?
C1 N1 H1 118.7 ?
C5 N1 H1 118.7 ?
C1 N2 N3 118.95(14) y
C1 N2 H2A 121.6(16) ?
N3 N2 H2A 114.4(16) ?
N2 N3 H3A 109.5 ?
N2 N3 H3B 109.5 ?
H3A N3 H3B 109.5 ?
N2 N3 H3C 109.5 ?
H3A N3 H3C 109.5 ?
H3B N3 H3C 109.5 ?

loop_
_geom_bond_atom_site_label_1
_geom_bond_atom_site_label_2
_geom_bond_distance
_geom_bond_publ_flag
C1 N1 1.338(2) y
C1 N2 1.356(2) y
C1 C2 1.388(2) ?
C2 C3 1.369(2) ?
C2 H2 0.9300 ?
C3 C4 1.389(2) ?
C3 H3 0.9300 ?
C4 C5 1.352(3) ?
C4 H4 0.9300 ?
C5 N1 1.345(2) y
C5 H5 0.9300 ?
N1 H1 0.8600 ?
N2 N3 1.410(2) y
N2 H2A 0.83(3) ?
N3 H3A 0.8900 ?
N3 H3B 0.8900 ?
N3 H3C 0.8900 ?

loop_
_geom_hbond_atom_site_label_D
_geom_hbond_atom_site_label_H
_geom_hbond_atom_site_label_A
_geom_hbond_site_symmetry_A
_geom_hbond_distance_DH
_geom_hbond_distance_HA
_geom_hbond_distance_DA
_geom_hbond_angle_DHA
N1 H1 Cl1 . 0.86 2.17 3.0259(14) 174.8
N3 H3A Cl2 2_546 0.89 2.55 3.1441(15) 124.7
N3 H3A Cl1 4_566 0.89 2.61 3.1674(15) 121.3
N3 H3B Cl2 . 0.89 2.19 3.0730(16) 173.2
N3 H3C Cl1 2_656 0.89 2.21 3.0800(15) 167.4
N2 H2A Cl2 2_546 0.83(3) 2.49(3) 3.1092(15) 132.6(19)

loop_
_geom_torsion_atom_site_label_1
_geom_torsion_atom_site_label_2
_geom_torsion_atom_site_label_3
_geom_torsion_atom_site_label_4
_geom_torsion
_geom_torsion_publ_flag
N1 C1 C2 C3 1.2(2) ?
N2 C1 C2 C3 179.48(15) ?
C1 C2 C3 C4 -1.4(2) ?
C2 C3 C4 C5 0.2(3) ?
C3 C4 C5 N1 1.2(3) ?
N2 C1 N1 C5 -178.24(15) ?
C2 C1 N1 C5 0.2(2) ?
C4 C5 N1 C1 -1.4(2) ?
N1 C1 N2 N3 -174.86(13) y
C2 C1 N2 N3 6.8(2) ?

loop_
_cod_related_entry_id
_cod_related_entry_database
_cod_related_entry_code
1 ChemSpider 4956720
